data_7244671
loop_
_publ_author_name
'Cui, Yi'
'Lv, Jiayuan'
'Song, Tianhang'
'Ren, Jun'
'Wang, Zhongwen'

_publ_section_title
;
 Highly efficient construction of an oxa-[3.2.1]octane-embedded 5--7--6
 tricyclic carbon skeleton and ring-opening of the bridged ring via C--O
 bond cleavage
;
_journal_issue 16
_journal_name_full 'RSC Advances'
_journal_page_first 9519
_journal_page_last 9523
_journal_paper_doi 10.1039/D2RA01315K
_journal_volume 12
_journal_year 2022
_chemical_formula_moiety 'C19 H22 O6'
_chemical_formula_sum 'C19 H22 O6'
_chemical_formula_weight 346.36
_space_group_crystal_system monoclinic
_space_group_IT_number 15
_space_group_name_Hall '-C 2yc'
_space_group_name_H-M_alt 'C 1 2/c 1'
_atom_sites_solution_hydrogens geom
_atom_sites_solution_primary dual
_audit_block_doi 10.5517/ccdc.csd.cc28vc8s
_audit_creation_date 2021-08-04
_audit_creation_method
;
Olex2 1.2
(compiled 2018.05.29 svn.r3508 for OlexSys, GUI svn.r5506)
;
_audit_update_record
;
2021-09-20 deposited with the CCDC.	2022-03-21 downloaded from the CCDC.
;
_cell_angle_alpha 90
_cell_angle_beta 98.219(4)
_cell_angle_gamma 90
_cell_formula_units_Z 8
_cell_length_a 27.2898(10)
_cell_length_b 7.6810(3)
_cell_length_c 16.4376(6)
_cell_measurement_reflns_used 9427
_cell_measurement_temperature 113.15
_cell_measurement_theta_max 33.6190
_cell_measurement_theta_min 2.7050
_cell_volume 3410.1(2)
_computing_cell_refinement 'CrysAlisPro 1.171.38.46 (Rigaku OD, 2015)'
_computing_data_collection 'CrysAlisPro 1.171.38.46 (Rigaku OD, 2015)'
_computing_data_reduction 'CrysAlisPro 1.171.38.46 (Rigaku OD, 2015)'
_computing_molecular_graphics 'Olex2 (Dolomanov et al., 2009)'
_computing_publication_material 'Olex2 (Dolomanov et al., 2009)'
_computing_structure_refinement 'ShelXL (Sheldrick, 2015)'
_computing_structure_solution 'ShelXT (Sheldrick, 2015)'
_diffrn_ambient_temperature 113.15
_diffrn_detector 'CCD plate'
_diffrn_measured_fraction_theta_full 0.989
_diffrn_measured_fraction_theta_max 0.939
_diffrn_measurement_details
;
List of Runs (angles in degrees, time in seconds):

  # Type    Start    End  Width  t~exp~   \w     \q     \k     \f   Frames
#--------------------------------------------------------------------------
  1  \w   -120.00  60.00   1.00    1.00    --  -30.00  45.00   0.00  180
  2  \w   -120.00  60.00   1.00    1.00    --  -30.00  45.00  90.00  180
  3  \w   -120.00  60.00   1.00    1.00    --  -30.00  45.00 180.00  180
;
_diffrn_measurement_device 'abstract diffractometer'
_diffrn_measurement_device_type 'Rigaku Saturn 70 CCD'
_diffrn_measurement_method '\w scans'
_diffrn_orient_matrix_type 'CrysAlisPro convention (1999,Acta A55,543-557)'
_diffrn_orient_matrix_UB_11 0.0261152000
_diffrn_orient_matrix_UB_12 -0.0090072000
_diffrn_orient_matrix_UB_13 0.0081468000
_diffrn_orient_matrix_UB_21 -0.0010654000
_diffrn_orient_matrix_UB_22 0.0052506000
_diffrn_orient_matrix_UB_23 0.0427775000
_diffrn_orient_matrix_UB_31 -0.0026142000
_diffrn_orient_matrix_UB_32 -0.0917707000
_diffrn_orient_matrix_UB_33 0.0015921000
_diffrn_radiation_monochromator confocal
_diffrn_radiation_probe x-ray
_diffrn_radiation_type MoK\a
_diffrn_radiation_wavelength 0.71073
_diffrn_reflns_av_R_equivalents 0.0517
_diffrn_reflns_av_unetI/netI 0.0463
_diffrn_reflns_Laue_measured_fraction_full 0.989
_diffrn_reflns_Laue_measured_fraction_max 0.939
_diffrn_reflns_limit_h_max 41
_diffrn_reflns_limit_h_min -40
_diffrn_reflns_limit_k_max 11
_diffrn_reflns_limit_k_min -11
_diffrn_reflns_limit_l_max 24
_diffrn_reflns_limit_l_min -24
_diffrn_reflns_number 24108
_diffrn_reflns_point_group_measured_fraction_full 0.989
_diffrn_reflns_point_group_measured_fraction_max 0.939
_diffrn_reflns_theta_full 25.242
_diffrn_reflns_theta_max 33.619
_diffrn_reflns_theta_min 2.732
_diffrn_source 'rotating anode'
_diffrn_source_type 'Enhance (Mo) X-ray Source'
_exptl_absorpt_coefficient_mu 0.100
_exptl_absorpt_correction_T_max 1.00000
_exptl_absorpt_correction_T_min 0.56680
_exptl_absorpt_correction_type multi-scan
_exptl_absorpt_process_details 'CrysAlisPro 1.171.38.46 (Rigaku Oxford Diffraction, 2015)'
_exptl_crystal_density_diffrn 1.349
_exptl_crystal_description block
_exptl_crystal_F_000 1472
_exptl_crystal_size_max 0.24
_exptl_crystal_size_mid 0.22
_exptl_crystal_size_min 0.2
_refine_diff_density_max 0.399
_refine_diff_density_min -0.230
_refine_diff_density_rms 0.054
_refine_ls_extinction_method none
_refine_ls_goodness_of_fit_ref 1.025
_refine_ls_hydrogen_treatment constr
_refine_ls_matrix_type full
_refine_ls_number_parameters 229
_refine_ls_number_reflns 6323
_refine_ls_number_restraints 0
_refine_ls_restrained_S_all 1.025
_refine_ls_R_factor_all 0.0680
_refine_ls_R_factor_gt 0.0497
_refine_ls_shift/su_max 0.001
_refine_ls_shift/su_mean 0.000
_refine_ls_structure_factor_coef Fsqd
_refine_ls_weighting_details 'w=1/[\s^2^(Fo^2^)+(0.0555P)^2^+1.8844P] where P=(Fo^2^+2Fc^2^)/3'
_refine_ls_weighting_scheme calc
_refine_ls_wR_factor_gt 0.1145
_refine_ls_wR_factor_ref 0.1273
_reflns_Friedel_coverage 0.000
_reflns_number_gt 4930
_reflns_number_total 6323
_reflns_threshold_expression 'I > 2\s(I)'
_cod_data_source_file d2ra01315k2.cif
_cod_data_source_block r20210802b
_cod_database_code 7244671
_shelx_shelxl_version_number 2018/3
_chemical_oxdiff_formula 'C11 H10 N O'
_shelx_space_group_comment
;
The symmetry employed for this shelxl refinement is uniquely defined
by the following loop, which should always be used as a source of
symmetry information in preference to the above space-group names.
They are only intended as comments.
;
_shelx_estimated_absorpt_t_max 0.980
_shelx_estimated_absorpt_t_min 0.976
_reflns_odcompleteness_completeness 99.05
_reflns_odcompleteness_iscentric 1
_reflns_odcompleteness_theta 26.32
_olex2_refinement_description
;
1. Fixed Uiso
 At 1.2 times of:
  All C(H) groups, All C(H,H) groups
 At 1.5 times of:
  All C(H,H,H) groups
2.a Ternary CH refined with riding coordinates:
 C8(H8), C15(H15)
2.b Secondary CH2 refined with riding coordinates:
 C9(H9A,H9B), C10(H10A,H10B), C11(H11A,H11B), C13(H13A,H13B)
2.c Aromatic/amide H refined with riding coordinates:
 C3(H3), C4(H4), C5(H5)
2.d Idealised Me refined as rotating group:
 C1(H1A,H1B,H1C), C17(H17A,H17B,H17C), C19(H19A,H19B,H19C)
;
_olex2_submission_special_instructions 'No special instructions were received'
_oxdiff_exptl_absorpt_empirical_details
;
Empirical correction (ABSPACK) includes:
- Absorption correction using spherical harmonics
- Frame scaling
- Detector area scaling
;
_oxdiff_exptl_absorpt_empirical_full_max 1.713
_oxdiff_exptl_absorpt_empirical_full_min 0.772

loop_
_space_group_symop_operation_xyz
'x, y, z'
'-x, y, -z+1/2'
'x+1/2, y+1/2, z'
'-x+1/2, y+1/2, -z+1/2'
'-x, -y, -z'
'x, -y, z-1/2'
'-x+1/2, -y+1/2, -z'
'x+1/2, -y+1/2, z-1/2'

loop_
_atom_site_label
_atom_site_type_symbol
_atom_site_fract_x
_atom_site_fract_y
_atom_site_fract_z
_atom_site_U_iso_or_equiv
_atom_site_adp_type
_atom_site_occupancy
_atom_site_site_symmetry_order
_atom_site_calc_flag
_atom_site_refinement_flags_posn
_atom_site_refinement_flags_adp
_atom_site_refinement_flags_occupancy
_atom_site_disorder_assembly
_atom_site_disorder_group
O1 O 0.29809(3) 0.17350(13) 0.92255(5) 0.02667(19) Uani 1 1 d . . . . .
O2 O 0.39146(3) 0.55698(10) 0.76599(5) 0.01635(15) Uani 1 1 d . . . . .
O3 O 0.35839(3) 0.04761(11) 0.66139(6) 0.02728(19) Uani 1 1 d . . . . .
O4 O 0.44102(3) 0.06957(10) 0.67067(5) 0.02156(17) Uani 1 1 d . . . . .
O5 O 0.46469(3) 0.49224(11) 0.62551(5) 0.02214(17) Uani 1 1 d . . . . .
O6 O 0.41154(3) 0.34173(11) 0.53495(5) 0.02212(17) Uani 1 1 d . . . . .
C1 C 0.28405(5) 0.06035(19) 0.98388(8) 0.0304(3) Uani 1 1 d . . . . .
H1A H 0.290280 -0.060626 0.969413 0.046 Uiso 1 1 calc GR . . . .
H1B H 0.248751 0.075623 0.987283 0.046 Uiso 1 1 calc GR . . . .
H1C H 0.303473 0.088199 1.037138 0.046 Uiso 1 1 calc GR . . . .
C2 C 0.34623(4) 0.16687(15) 0.90828(6) 0.0194(2) Uani 1 1 d . . . . .
C3 C 0.38183(4) 0.05713(16) 0.94970(7) 0.0222(2) Uani 1 1 d . . . . .
H3 H 0.373719 -0.017252 0.991984 0.027 Uiso 1 1 calc R . . . .
C4 C 0.42936(4) 0.05696(15) 0.92881(7) 0.0225(2) Uani 1 1 d . . . . .
H4 H 0.453786 -0.017680 0.957237 0.027 Uiso 1 1 calc R . . . .
C5 C 0.44160(4) 0.16413(15) 0.86710(6) 0.0189(2) Uani 1 1 d . . . . .
H5 H 0.474076 0.162220 0.852622 0.023 Uiso 1 1 calc R . . . .
C6 C 0.40567(4) 0.27505(13) 0.82641(6) 0.01515(18) Uani 1 1 d . . . . .
C7 C 0.35786(4) 0.27974(14) 0.84667(6) 0.01650(19) Uani 1 1 d . . . . .
C8 C 0.31994(4) 0.40315(15) 0.80323(6) 0.01765(19) Uani 1 1 d . . . . .
H8 H 0.291318 0.333023 0.776070 0.021 Uiso 1 1 calc R . . . .
C9 C 0.29984(5) 0.54082(18) 0.85974(8) 0.0286(3) Uani 1 1 d . . . . .
H9A H 0.264580 0.518089 0.863951 0.034 Uiso 1 1 calc R . . . .
H9B H 0.319005 0.537398 0.915604 0.034 Uiso 1 1 calc R . . . .
C10 C 0.30578(4) 0.71854(17) 0.81928(8) 0.0268(2) Uani 1 1 d . . . . .
H10A H 0.276705 0.793646 0.823043 0.032 Uiso 1 1 calc R . . . .
H10B H 0.335946 0.778693 0.845931 0.032 Uiso 1 1 calc R . . . .
C11 C 0.30990(4) 0.67585(15) 0.72984(7) 0.0210(2) Uani 1 1 d . . . . .
H11A H 0.276848 0.655839 0.697683 0.025 Uiso 1 1 calc R . . . .
H11B H 0.326732 0.770623 0.703824 0.025 Uiso 1 1 calc R . . . .
C12 C 0.34052(4) 0.51116(14) 0.73650(6) 0.01610(19) Uani 1 1 d . . . . .
C13 C 0.34489(4) 0.41471(15) 0.65657(6) 0.0192(2) Uani 1 1 d . . . . .
H13A H 0.341945 0.496285 0.609488 0.023 Uiso 1 1 calc R . . . .
H13B H 0.318998 0.324089 0.645481 0.023 Uiso 1 1 calc R . . . .
C14 C 0.39713(4) 0.33199(14) 0.67202(6) 0.01548(18) Uani 1 1 d . . . . .
C15 C 0.41748(3) 0.39738(13) 0.76033(6) 0.01505(18) Uani 1 1 d . . . . .
H15 H 0.453947 0.418711 0.765681 0.018 Uiso 1 1 calc R . . . .
C16 C 0.39538(4) 0.13425(14) 0.66716(6) 0.01759(19) Uani 1 1 d . . . . .
C17 C 0.44441(5) -0.11901(16) 0.66840(8) 0.0296(3) Uani 1 1 d . . . . .
H17A H 0.425085 -0.162500 0.617626 0.044 Uiso 1 1 calc GR . . . .
H17B H 0.431308 -0.168345 0.715884 0.044 Uiso 1 1 calc GR . . . .
H17C H 0.479123 -0.153452 0.670158 0.044 Uiso 1 1 calc GR . . . .
C18 C 0.42922(4) 0.39911(13) 0.61020(6) 0.01584(18) Uani 1 1 d . . . . .
C19 C 0.43828(5) 0.40102(18) 0.46990(7) 0.0272(3) Uani 1 1 d . . . . .
H19A H 0.421996 0.356664 0.416954 0.041 Uiso 1 1 calc GR . . . .
H19B H 0.472398 0.357855 0.480096 0.041 Uiso 1 1 calc GR . . . .
H19C H 0.438495 0.528578 0.468728 0.041 Uiso 1 1 calc GR . . . .

loop_
_atom_site_aniso_label
_atom_site_aniso_U_11
_atom_site_aniso_U_22
_atom_site_aniso_U_33
_atom_site_aniso_U_23
_atom_site_aniso_U_13
_atom_site_aniso_U_12
O1 0.0193(4) 0.0375(5) 0.0247(4) 0.0123(4) 0.0079(3) -0.0021(3)
O2 0.0136(3) 0.0155(3) 0.0200(3) -0.0001(3) 0.0027(2) -0.0002(3)
O3 0.0254(4) 0.0240(4) 0.0319(5) 0.0010(3) 0.0024(3) -0.0106(3)
O4 0.0231(4) 0.0149(4) 0.0278(4) 0.0004(3) 0.0077(3) -0.0012(3)
O5 0.0223(4) 0.0239(4) 0.0215(4) -0.0013(3) 0.0072(3) -0.0078(3)
O6 0.0264(4) 0.0266(4) 0.0140(3) -0.0001(3) 0.0050(3) -0.0079(3)
C1 0.0302(6) 0.0384(7) 0.0249(6) 0.0098(5) 0.0115(5) -0.0053(5)
C2 0.0179(4) 0.0232(5) 0.0176(4) 0.0024(4) 0.0045(3) -0.0027(4)
C3 0.0255(5) 0.0240(6) 0.0172(5) 0.0062(4) 0.0028(4) -0.0004(4)
C4 0.0239(5) 0.0222(5) 0.0206(5) 0.0037(4) 0.0005(4) 0.0037(4)
C5 0.0184(4) 0.0206(5) 0.0177(4) -0.0002(4) 0.0026(3) 0.0022(4)
C6 0.0161(4) 0.0155(5) 0.0138(4) -0.0012(3) 0.0021(3) -0.0009(3)
C7 0.0159(4) 0.0183(5) 0.0152(4) 0.0008(4) 0.0022(3) -0.0009(3)
C8 0.0137(4) 0.0219(5) 0.0179(4) 0.0032(4) 0.0040(3) 0.0004(4)
C9 0.0281(6) 0.0357(7) 0.0242(6) 0.0037(5) 0.0117(4) 0.0117(5)
C10 0.0241(5) 0.0269(6) 0.0291(6) -0.0043(5) 0.0032(4) 0.0082(4)
C11 0.0190(4) 0.0202(5) 0.0241(5) 0.0031(4) 0.0034(4) 0.0031(4)
C12 0.0131(4) 0.0180(5) 0.0174(4) 0.0020(4) 0.0027(3) -0.0004(3)
C13 0.0158(4) 0.0244(5) 0.0171(5) 0.0006(4) 0.0016(3) 0.0007(4)
C14 0.0147(4) 0.0169(5) 0.0152(4) 0.0008(3) 0.0037(3) -0.0019(3)
C15 0.0133(4) 0.0163(5) 0.0158(4) -0.0003(3) 0.0031(3) -0.0003(3)
C16 0.0204(4) 0.0193(5) 0.0135(4) -0.0002(4) 0.0037(3) -0.0042(4)
C17 0.0383(7) 0.0149(5) 0.0349(6) 0.0016(5) 0.0032(5) 0.0006(5)
C18 0.0178(4) 0.0142(4) 0.0160(4) 0.0007(3) 0.0038(3) 0.0006(3)
C19 0.0346(6) 0.0325(6) 0.0158(5) 0.0033(4) 0.0082(4) -0.0083(5)

loop_
_atom_type_symbol
_atom_type_description
_atom_type_scat_dispersion_real
_atom_type_scat_dispersion_imag
_atom_type_scat_source
C C 0.0033 0.0016 'International Tables Vol C Tables 4.2.6.8 and 6.1.1.4'
H H 0.0000 0.0000 'International Tables Vol C Tables 4.2.6.8 and 6.1.1.4'
O O 0.0106 0.0060 'International Tables Vol C Tables 4.2.6.8 and 6.1.1.4'

loop_
_geom_angle_atom_site_label_1
_geom_angle_atom_site_label_2
_geom_angle_atom_site_label_3
_geom_angle
_geom_angle_site_symmetry_1
_geom_angle_site_symmetry_3
_geom_angle_publ_flag
C2 O1 C1 117.42(9) . . ?
C15 O2 C12 103.42(7) . . ?
C16 O4 C17 115.64(9) . . ?
C18 O6 C19 115.18(9) . . ?
O1 C1 H1A 109.5 . . ?
O1 C1 H1B 109.5 . . ?
O1 C1 H1C 109.5 . . ?
H1A C1 H1B 109.5 . . ?
H1A C1 H1C 109.5 . . ?
H1B C1 H1C 109.5 . . ?
O1 C2 C3 124.07(10) . . ?
O1 C2 C7 114.98(9) . . ?
C3 C2 C7 120.95(10) . . ?
C2 C3 H3 120.3 . . ?
C4 C3 C2 119.47(10) . . ?
C4 C3 H3 120.3 . . ?
C3 C4 H4 119.6 . . ?
C5 C4 C3 120.85(10) . . ?
C5 C4 H4 119.6 . . ?
C4 C5 H5 120.4 . . ?
C4 C5 C6 119.19(10) . . ?
C6 C5 H5 120.4 . . ?
C5 C6 C15 121.24(9) . . ?
C7 C6 C5 121.29(9) . . ?
C7 C6 C15 117.45(9) . . ?
C2 C7 C8 121.34(9) . . ?
C6 C7 C2 118.22(9) . . ?
C6 C7 C8 120.44(9) . . ?
C7 C8 H8 108.2 . . ?
C7 C8 C9 114.90(9) . . ?
C7 C8 C12 112.34(8) . . ?
C9 C8 H8 108.2 . . ?
C12 C8 H8 108.2 . . ?
C12 C8 C9 104.70(9) . . ?
C8 C9 H9A 110.5 . . ?
C8 C9 H9B 110.5 . . ?
H9A C9 H9B 108.7 . . ?
C10 C9 C8 106.07(9) . . ?
C10 C9 H9A 110.5 . . ?
C10 C9 H9B 110.5 . . ?
C9 C10 H10A 110.8 . . ?
C9 C10 H10B 110.8 . . ?
H10A C10 H10B 108.9 . . ?
C11 C10 C9 104.65(10) . . ?
C11 C10 H10A 110.8 . . ?
C11 C10 H10B 110.8 . . ?
C10 C11 H11A 111.1 . . ?
C10 C11 H11B 111.1 . . ?
H11A C11 H11B 109.1 . . ?
C12 C11 C10 103.07(9) . . ?
C12 C11 H11A 111.1 . . ?
C12 C11 H11B 111.1 . . ?
O2 C12 C8 108.78(8) . . ?
O2 C12 C11 108.37(9) . . ?
O2 C12 C13 102.49(8) . . ?
C11 C12 C8 104.34(8) . . ?
C11 C12 C13 116.99(9) . . ?
C13 C12 C8 115.57(9) . . ?
C12 C13 H13A 111.0 . . ?
C12 C13 H13B 111.0 . . ?
C12 C13 C14 103.96(8) . . ?
H13A C13 H13B 109.0 . . ?
C14 C13 H13A 111.0 . . ?
C14 C13 H13B 111.0 . . ?
C13 C14 C15 102.55(8) . . ?
C16 C14 C13 112.32(8) . . ?
C16 C14 C15 111.98(8) . . ?
C16 C14 C18 108.65(8) . . ?
C18 C14 C13 110.82(8) . . ?
C18 C14 C15 110.45(8) . . ?
O2 C15 C6 109.24(8) . . ?
O2 C15 C14 102.88(8) . . ?
O2 C15 H15 110.6 . . ?
C6 C15 C14 112.69(8) . . ?
C6 C15 H15 110.6 . . ?
C14 C15 H15 110.6 . . ?
O3 C16 O4 124.44(11) . . ?
O3 C16 C14 125.24(10) . . ?
O4 C16 C14 110.32(9) . . ?
O4 C17 H17A 109.5 . . ?
O4 C17 H17B 109.5 . . ?
O4 C17 H17C 109.5 . . ?
H17A C17 H17B 109.5 . . ?
H17A C17 H17C 109.5 . . ?
H17B C17 H17C 109.5 . . ?
O5 C18 O6 124.31(9) . . ?
O5 C18 C14 125.80(9) . . ?
O6 C18 C14 109.87(8) . . ?
O6 C19 H19A 109.5 . . ?
O6 C19 H19B 109.5 . . ?
O6 C19 H19C 109.5 . . ?
H19A C19 H19B 109.5 . . ?
H19A C19 H19C 109.5 . . ?
H19B C19 H19C 109.5 . . ?

loop_
_geom_bond_atom_site_label_1
_geom_bond_atom_site_label_2
_geom_bond_distance
_geom_bond_site_symmetry_2
_geom_bond_publ_flag
O1 C1 1.4244(14) . ?
O1 C2 1.3682(13) . ?
O2 C12 1.4488(12) . ?
O2 C15 1.4263(12) . ?
O3 C16 1.2013(13) . ?
O4 C16 1.3346(13) . ?
O4 C17 1.4523(14) . ?
O5 C18 1.2010(12) . ?
O6 C18 1.3366(13) . ?
O6 C19 1.4513(13) . ?
C1 H1A 0.9800 . ?
C1 H1B 0.9800 . ?
C1 H1C 0.9800 . ?
C2 C3 1.3887(15) . ?
C2 C7 1.4035(15) . ?
C3 H3 0.9500 . ?
C3 C4 1.3884(16) . ?
C4 H4 0.9500 . ?
C4 C5 1.3838(16) . ?
C5 H5 0.9500 . ?
C5 C6 1.3955(14) . ?
C6 C7 1.3925(13) . ?
C6 C15 1.5055(14) . ?
C7 C8 1.5059(14) . ?
C8 H8 1.0000 . ?
C8 C9 1.5582(16) . ?
C8 C12 1.5436(14) . ?
C9 H9A 0.9900 . ?
C9 H9B 0.9900 . ?
C9 C10 1.5371(19) . ?
C10 H10A 0.9900 . ?
C10 H10B 0.9900 . ?
C10 C11 1.5261(17) . ?
C11 H11A 0.9900 . ?
C11 H11B 0.9900 . ?
C11 C12 1.5114(15) . ?
C12 C13 1.5278(15) . ?
C13 H13A 0.9900 . ?
C13 H13B 0.9900 . ?
C13 C14 1.5483(14) . ?
C14 C15 1.5612(14) . ?
C14 C16 1.5213(15) . ?
C14 C18 1.5229(14) . ?
C15 H15 1.0000 . ?
C17 H17A 0.9800 . ?
C17 H17B 0.9800 . ?
C17 H17C 0.9800 . ?
C19 H19A 0.9800 . ?
C19 H19B 0.9800 . ?
C19 H19C 0.9800 . ?

loop_
_geom_torsion_atom_site_label_1
_geom_torsion_atom_site_label_2
_geom_torsion_atom_site_label_3
_geom_torsion_atom_site_label_4
_geom_torsion
_geom_torsion_site_symmetry_1
_geom_torsion_site_symmetry_2
_geom_torsion_site_symmetry_3
_geom_torsion_site_symmetry_4
_geom_torsion_publ_flag
O1 C2 C3 C4 178.11(11) . . . . ?
O1 C2 C7 C6 -177.41(10) . . . . ?
O1 C2 C7 C8 2.59(15) . . . . ?
O2 C12 C13 C14 29.53(10) . . . . ?
C1 O1 C2 C3 0.07(17) . . . . ?
C1 O1 C2 C7 179.36(11) . . . . ?
C2 C3 C4 C5 -0.27(18) . . . . ?
C2 C7 C8 C9 61.87(14) . . . . ?
C2 C7 C8 C12 -178.57(10) . . . . ?
C3 C2 C7 C6 1.91(16) . . . . ?
C3 C2 C7 C8 -178.10(10) . . . . ?
C3 C4 C5 C6 0.85(17) . . . . ?
C4 C5 C6 C7 -0.04(16) . . . . ?
C4 C5 C6 C15 178.45(10) . . . . ?
C5 C6 C7 C2 -1.31(15) . . . . ?
C5 C6 C7 C8 178.69(10) . . . . ?
C5 C6 C15 O2 -143.01(9) . . . . ?
C5 C6 C15 C14 103.30(11) . . . . ?
C6 C7 C8 C9 -118.13(11) . . . . ?
C6 C7 C8 C12 1.43(14) . . . . ?
C7 C2 C3 C4 -1.14(17) . . . . ?
C7 C6 C15 O2 35.53(12) . . . . ?
C7 C6 C15 C14 -78.16(11) . . . . ?
C7 C8 C9 C10 128.27(10) . . . . ?
C7 C8 C12 O2 -38.05(12) . . . . ?
C7 C8 C12 C11 -153.55(9) . . . . ?
C7 C8 C12 C13 76.53(11) . . . . ?
C8 C9 C10 C11 20.49(12) . . . . ?
C8 C12 C13 C14 -88.61(10) . . . . ?
C9 C8 C12 O2 87.30(10) . . . . ?
C9 C8 C12 C11 -28.20(11) . . . . ?
C9 C8 C12 C13 -158.12(9) . . . . ?
C9 C10 C11 C12 -38.22(11) . . . . ?
C10 C11 C12 O2 -74.54(10) . . . . ?
C10 C11 C12 C8 41.25(11) . . . . ?
C10 C11 C12 C13 170.31(9) . . . . ?
C11 C12 C13 C14 147.89(9) . . . . ?
C12 O2 C15 C6 -72.19(9) . . . . ?
C12 O2 C15 C14 47.74(9) . . . . ?
C12 C8 C9 C10 4.55(11) . . . . ?
C12 C13 C14 C15 -1.64(10) . . . . ?
C12 C13 C14 C16 118.75(9) . . . . ?
C12 C13 C14 C18 -119.52(9) . . . . ?
C13 C14 C15 O2 -27.28(9) . . . . ?
C13 C14 C15 C6 90.23(9) . . . . ?
C13 C14 C16 O3 -7.98(15) . . . . ?
C13 C14 C16 O4 172.36(8) . . . . ?
C13 C14 C18 O5 111.49(12) . . . . ?
C13 C14 C18 O6 -67.29(11) . . . . ?
C15 O2 C12 C8 73.90(9) . . . . ?
C15 O2 C12 C11 -173.23(8) . . . . ?
C15 O2 C12 C13 -48.94(9) . . . . ?
C15 C6 C7 C2 -179.85(9) . . . . ?
C15 C6 C7 C8 0.15(14) . . . . ?
C15 C14 C16 O3 106.79(12) . . . . ?
C15 C14 C16 O4 -72.87(10) . . . . ?
C15 C14 C18 O5 -1.46(15) . . . . ?
C15 C14 C18 O6 179.76(8) . . . . ?
C16 C14 C15 O2 -147.91(8) . . . . ?
C16 C14 C15 C6 -30.40(11) . . . . ?
C16 C14 C18 O5 -124.65(11) . . . . ?
C16 C14 C18 O6 56.57(11) . . . . ?
C17 O4 C16 O3 -0.96(15) . . . . ?
C17 O4 C16 C14 178.71(9) . . . . ?
C18 C14 C15 O2 90.86(9) . . . . ?
C18 C14 C15 C6 -151.63(8) . . . . ?
C18 C14 C16 O3 -130.94(11) . . . . ?
C18 C14 C16 O4 49.40(11) . . . . ?
C19 O6 C18 O5 -0.41(16) . . . . ?
C19 O6 C18 C14 178.39(9) . . . . ?
